data_4342228
loop_
_publ_author_name
'Choudhuri, Mohommad M. R.'
'Behzad, Mahdi'
'Al-Noaimi, Mousa'
'Yap, Glenn P. A.'
'Kaim, Wolfgang'
'Sarkar, Biprajit'
'Crutchley, Robert J.'

_publ_section_title
;
 Variable Noninnocence of Substituted Azobis(phenylcyanamido)diruthenium
 Complexes.
;
_journal_issue 4
_journal_name_full 'Inorganic chemistry'
_journal_page_first 1508
_journal_page_last 1517
_journal_paper_doi 10.1021/ic502487x
_journal_volume 54
_journal_year 2015
_chemical_formula_sum 'C32 H26 As N3'
_chemical_formula_weight 527.48
_chemical_name_systematic
;
 ?
;
_space_group_crystal_system monoclinic
_space_group_IT_number 14
_space_group_name_Hall '-P 2ybc'
_space_group_name_H-M_alt 'P 1 21/c 1'
_symmetry_space_group_name_Hall '-P 2ybc'
_symmetry_space_group_name_H-M 'P 1 21/c 1'
_atom_sites_solution_hydrogens geom
_atom_sites_solution_primary direct
_atom_sites_solution_secondary difmap
_audit_creation_method SHELXL-2014/7
_cell_angle_alpha 90
_cell_angle_beta 90.605(8)
_cell_angle_gamma 90
_cell_formula_units_Z 4
_cell_length_a 8.992(5)
_cell_length_b 10.885(6)
_cell_length_c 26.000(14)
_cell_measurement_reflns_used 1022
_cell_measurement_temperature 120(2)
_cell_measurement_theta_max 27.27
_cell_measurement_theta_min 2.74
_cell_volume 2545(2)
_computing_cell_refinement 'SAINT (Bruker, 2002)'
_computing_data_collection 'SMART (Bruker, 2002)'
_computing_data_reduction SAINT
_computing_molecular_graphics 'SHELXTL (Sheldrick, 2001)'
_computing_publication_material SHELXTL
_computing_structure_refinement 'SHELXL-2014/7 (Sheldrick, 2014)'
_computing_structure_solution 'SHELXS-97 (Sheldrick, 1990)'
_diffrn_ambient_temperature 120(2)
_diffrn_detector_area_resol_mean 836.6
_diffrn_measured_fraction_theta_full 0.999
_diffrn_measured_fraction_theta_max 0.934
_diffrn_measurement_device_type 'Bruker AXS APEX diffractometer'
_diffrn_measurement_method \w
_diffrn_radiation_type MoK\a
_diffrn_radiation_wavelength 0.71073
_diffrn_reflns_av_R_equivalents 0.0249
_diffrn_reflns_av_unetI/netI 0.0205
_diffrn_reflns_Laue_measured_fraction_full 0.999
_diffrn_reflns_Laue_measured_fraction_max 0.934
_diffrn_reflns_limit_h_max 11
_diffrn_reflns_limit_h_min -11
_diffrn_reflns_limit_k_max 14
_diffrn_reflns_limit_k_min -13
_diffrn_reflns_limit_l_max 34
_diffrn_reflns_limit_l_min -33
_diffrn_reflns_number 26941
_diffrn_reflns_point_group_measured_fraction_full 0.999
_diffrn_reflns_point_group_measured_fraction_max 0.934
_diffrn_reflns_theta_full 25.242
_diffrn_reflns_theta_max 28.064
_diffrn_reflns_theta_min 2.028
_exptl_absorpt_coefficient_mu 1.362
_exptl_absorpt_correction_T_max 0.6927
_exptl_absorpt_correction_T_min 0.6250
_exptl_absorpt_correction_type multi-scan
_exptl_absorpt_process_details 'SADABS (Sheldrick, 2003)'
_exptl_crystal_colour red
_exptl_crystal_density_diffrn 1.377
_exptl_crystal_density_method 'not measured'
_exptl_crystal_description block
_exptl_crystal_F_000 1088
_exptl_crystal_size_max 0.381
_exptl_crystal_size_mid 0.334
_exptl_crystal_size_min 0.291
_refine_diff_density_max 0.566
_refine_diff_density_min -0.227
_refine_diff_density_rms 0.060
_refine_ls_extinction_method none
_refine_ls_goodness_of_fit_ref 1.069
_refine_ls_hydrogen_treatment constr
_refine_ls_matrix_type full
_refine_ls_number_parameters 326
_refine_ls_number_reflns 5774
_refine_ls_number_restraints 0
_refine_ls_restrained_S_all 1.069
_refine_ls_R_factor_all 0.0324
_refine_ls_R_factor_gt 0.0284
_refine_ls_shift/su_max 0.001
_refine_ls_shift/su_mean 0.000
_refine_ls_structure_factor_coef Fsqd
_refine_ls_weighting_details 'w=1/[\s^2^(Fo^2^)+(0.0462P)^2^+0.7343P] where P=(Fo^2^+2Fc^2^)/3'
_refine_ls_weighting_scheme calc
_refine_ls_wR_factor_gt 0.0750
_refine_ls_wR_factor_ref 0.0772
_reflns_Friedel_coverage 0.000
_reflns_number_gt 5181
_reflns_number_total 5774
_reflns_threshold_expression 'I > 2\s(I)'
_cod_data_source_file ic502487x_si_002.cif
_cod_data_source_block bobr003
_cod_depositor_comments 'Adding full bibliography for 4342228.cif.'
_cod_database_code 4342228
_shelx_shelxl_version_number 2014/7
_shelx_space_group_comment
;
The symmetry employed for this shelxl refinement is uniquely defined
by the following loop, which should always be used as a source of
symmetry information in preference to the above space-group names.
They are only intended as comments.
;
_shelx_estimated_absorpt_t_min 0.625
_shelx_estimated_absorpt_t_max 0.693

loop_
_space_group_symop_operation_xyz
'x, y, z'
'-x, y+1/2, -z+1/2'
'-x, -y, -z'
'x, -y-1/2, z-1/2'

loop_
_atom_site_label
_atom_site_type_symbol
_atom_site_fract_x
_atom_site_fract_y
_atom_site_fract_z
_atom_site_U_iso_or_equiv
_atom_site_adp_type
_atom_site_occupancy
_atom_site_site_symmetry_order
_atom_site_calc_flag
_atom_site_refinement_flags_posn
_atom_site_refinement_flags_adp
As As 0.33809(2) 0.59186(2) 0.33772(2) 0.01896(6) Uani 1 1 d . .
N1 N 0.83475(17) 1.10089(12) 0.36072(6) 0.0282(3) Uani 1 1 d . .
N2 N 0.78953(16) 0.87751(12) 0.35270(5) 0.0256(3) Uani 1 1 d . .
N3 N 0.98866(15) 0.55498(12) 0.50723(5) 0.0222(3) Uani 1 1 d . .
C1 C 0.81325(17) 0.99539(14) 0.35924(6) 0.0228(3) Uani 1 1 d . .
C2 C 0.82819(16) 0.79974(14) 0.39274(6) 0.0209(3) Uani 1 1 d . .
C3 C 0.86993(16) 0.83919(13) 0.44248(6) 0.0209(3) Uani 1 1 d . .
H3A H 0.8617 0.9240 0.4507 0.025 Uiso 1 1 calc R U
C4 C 0.92260(16) 0.75901(14) 0.47995(6) 0.0213(3) Uani 1 1 d . .
C5 C 0.93002(16) 0.63241(14) 0.46851(6) 0.0201(3) Uani 1 1 d . .
C6 C 0.87865(17) 0.59069(13) 0.42030(6) 0.0219(3) Uani 1 1 d . .
H6A H 0.8775 0.5051 0.4132 0.026 Uiso 1 1 calc R U
C7 C 0.83000(17) 0.67180(14) 0.38317(6) 0.0236(3) Uani 1 1 d . .
H7A H 0.7972 0.6415 0.3507 0.028 Uiso 1 1 calc R U
C8 C 0.9744(2) 0.80688(15) 0.53139(6) 0.0324(4) Uani 1 1 d . .
H8A H 0.9676 0.8967 0.5317 0.049 Uiso 1 1 calc R U
H8B H 1.0778 0.7820 0.5375 0.049 Uiso 1 1 calc R U
H8C H 0.9114 0.7731 0.5585 0.049 Uiso 1 1 calc R U
C9 C 0.46130(16) 0.61803(14) 0.27914(6) 0.0201(3) Uani 1 1 d . .
C10 C 0.57061(17) 0.70876(14) 0.28117(6) 0.0221(3) Uani 1 1 d . .
H10A H 0.5828 0.7584 0.3110 0.027 Uiso 1 1 calc R U
C11 C 0.66142(17) 0.72532(15) 0.23885(6) 0.0248(3) Uani 1 1 d . .
H11A H 0.7384 0.7851 0.2400 0.030 Uiso 1 1 calc R U
C12 C 0.64027(18) 0.65507(15) 0.19482(6) 0.0265(3) Uani 1 1 d . .
H12A H 0.7012 0.6686 0.1657 0.032 Uiso 1 1 calc R U
C13 C 0.53090(18) 0.56525(16) 0.19299(6) 0.0272(3) Uani 1 1 d . .
H13A H 0.5175 0.5171 0.1628 0.033 Uiso 1 1 calc R U
C14 C 0.44127(17) 0.54586(15) 0.23524(6) 0.0239(3) Uani 1 1 d . .
H14A H 0.3668 0.4840 0.2343 0.029 Uiso 1 1 calc R U
C15 C 0.15300(16) 0.52716(14) 0.31301(6) 0.0211(3) Uani 1 1 d . .
C16 C 0.09110(18) 0.57503(15) 0.26771(6) 0.0257(3) Uani 1 1 d . .
H16A H 0.1363 0.6429 0.2510 0.031 Uiso 1 1 calc R U
C17 C -0.03714(18) 0.52225(17) 0.24739(7) 0.0311(4) Uani 1 1 d . .
H17A H -0.0800 0.5539 0.2166 0.037 Uiso 1 1 calc R U
C18 C -0.10301(19) 0.42331(16) 0.27203(7) 0.0322(4) Uani 1 1 d . .
H18A H -0.1915 0.3883 0.2581 0.039 Uiso 1 1 calc R U
C19 C -0.04093(19) 0.37511(16) 0.31669(7) 0.0303(4) Uani 1 1 d . .
H19A H -0.0862 0.3069 0.3331 0.036 Uiso 1 1 calc R U
C20 C 0.08806(18) 0.42693(14) 0.33749(6) 0.0245(3) Uani 1 1 d . .
H20A H 0.1313 0.3943 0.3681 0.029 Uiso 1 1 calc R U
C21 C 0.42665(17) 0.47545(14) 0.38376(6) 0.0217(3) Uani 1 1 d . .
C22 C 0.54449(19) 0.40340(14) 0.36765(6) 0.0257(3) Uani 1 1 d . .
H22A H 0.5845 0.4138 0.3343 0.031 Uiso 1 1 calc R U
C23 C 0.6034(2) 0.31571(16) 0.40099(7) 0.0321(4) Uani 1 1 d . .
H23A H 0.6842 0.2657 0.3905 0.039 Uiso 1 1 calc R U
C24 C 0.5443(2) 0.30139(17) 0.44946(7) 0.0345(4) Uani 1 1 d . .
H24A H 0.5851 0.2414 0.4721 0.041 Uiso 1 1 calc R U
C25 C 0.4260(2) 0.37360(19) 0.46553(7) 0.0352(4) Uani 1 1 d . .
H25A H 0.3864 0.3629 0.4990 0.042 Uiso 1 1 calc R U
C26 C 0.36575(19) 0.46132(17) 0.43258(6) 0.0297(4) Uani 1 1 d . .
H26A H 0.2845 0.5108 0.4431 0.036 Uiso 1 1 calc R U
C27 C 0.32056(16) 0.74382(14) 0.37427(6) 0.0208(3) Uani 1 1 d . .
C28 C 0.44046(17) 0.77860(15) 0.40582(6) 0.0233(3) Uani 1 1 d . .
H28A H 0.5240 0.7259 0.4100 0.028 Uiso 1 1 calc R U
C29 C 0.43573(19) 0.89123(15) 0.43094(6) 0.0261(3) Uani 1 1 d . .
H29A H 0.5168 0.9165 0.4521 0.031 Uiso 1 1 calc R U
C30 C 0.31204(18) 0.96691(15) 0.42501(6) 0.0265(3) Uani 1 1 d . .
H30A H 0.3086 1.0434 0.4426 0.032 Uiso 1 1 calc R U
C31 C 0.19346(18) 0.93154(15) 0.39362(6) 0.0263(3) Uani 1 1 d . .
H31A H 0.1096 0.9839 0.3898 0.032 Uiso 1 1 calc R U
C32 C 0.19729(17) 0.81957(15) 0.36782(6) 0.0238(3) Uani 1 1 d . .
H32A H 0.1169 0.7953 0.3461 0.029 Uiso 1 1 calc R U

loop_
_atom_site_aniso_label
_atom_site_aniso_U_11
_atom_site_aniso_U_22
_atom_site_aniso_U_33
_atom_site_aniso_U_23
_atom_site_aniso_U_13
_atom_site_aniso_U_12
As 0.01983(9) 0.01891(9) 0.01814(9) 0.00021(5) 0.00083(6) -0.00041(5)
N1 0.0350(8) 0.0218(7) 0.0277(7) 0.0014(5) -0.0047(6) 0.0023(6)
N2 0.0303(7) 0.0206(6) 0.0258(7) 0.0008(5) -0.0078(6) -0.0010(5)
N3 0.0258(7) 0.0191(6) 0.0216(6) -0.0002(5) 0.0016(5) 0.0026(5)
C1 0.0223(7) 0.0260(8) 0.0201(7) 0.0012(6) -0.0041(6) 0.0025(6)
C2 0.0179(7) 0.0198(7) 0.0249(7) 0.0011(6) -0.0013(6) 0.0005(5)
C3 0.0210(7) 0.0168(7) 0.0248(7) -0.0014(6) 0.0011(6) -0.0001(5)
C4 0.0233(7) 0.0198(7) 0.0208(7) -0.0023(6) 0.0019(6) 0.0009(6)
C5 0.0205(7) 0.0191(7) 0.0207(7) -0.0009(6) 0.0023(5) 0.0017(6)
C6 0.0239(8) 0.0165(7) 0.0253(8) -0.0025(5) 0.0008(6) 0.0003(5)
C7 0.0273(8) 0.0209(7) 0.0226(7) -0.0040(6) -0.0037(6) -0.0005(6)
C8 0.0515(11) 0.0205(8) 0.0252(8) -0.0047(6) -0.0075(7) 0.0041(7)
C9 0.0206(7) 0.0216(7) 0.0180(7) 0.0021(6) 0.0010(6) 0.0008(6)
C10 0.0249(7) 0.0202(7) 0.0212(7) -0.0009(6) -0.0010(6) 0.0002(6)
C11 0.0231(7) 0.0219(7) 0.0296(8) 0.0022(6) 0.0035(6) -0.0026(6)
C12 0.0265(8) 0.0295(8) 0.0237(7) 0.0025(6) 0.0051(6) 0.0022(6)
C13 0.0289(8) 0.0319(8) 0.0207(7) -0.0056(6) 0.0000(6) 0.0011(7)
C14 0.0241(8) 0.0235(8) 0.0240(8) -0.0032(6) -0.0004(6) -0.0027(6)
C15 0.0195(7) 0.0195(7) 0.0243(7) -0.0035(6) 0.0015(6) -0.0002(6)
C16 0.0253(8) 0.0248(8) 0.0272(8) 0.0002(6) 0.0003(6) 0.0013(6)
C17 0.0246(8) 0.0380(10) 0.0306(9) -0.0038(7) -0.0039(7) 0.0034(7)
C18 0.0243(8) 0.0344(9) 0.0379(10) -0.0125(7) 0.0019(7) -0.0042(7)
C19 0.0295(8) 0.0240(8) 0.0376(9) -0.0065(7) 0.0098(7) -0.0049(7)
C20 0.0259(8) 0.0215(7) 0.0261(8) -0.0015(6) 0.0044(6) 0.0001(6)
C21 0.0225(7) 0.0205(7) 0.0222(7) 0.0020(6) -0.0015(6) -0.0002(6)
C22 0.0284(8) 0.0248(8) 0.0239(8) -0.0008(6) 0.0024(6) 0.0011(6)
C23 0.0319(9) 0.0276(8) 0.0368(9) 0.0017(7) -0.0002(7) 0.0070(7)
C24 0.0363(9) 0.0335(9) 0.0336(9) 0.0106(7) -0.0047(7) 0.0028(7)
C25 0.0370(10) 0.0439(10) 0.0247(8) 0.0106(8) 0.0021(7) 0.0024(8)
C26 0.0280(8) 0.0366(9) 0.0247(8) 0.0035(7) 0.0033(6) 0.0043(7)
C27 0.0241(7) 0.0200(7) 0.0185(7) -0.0004(5) 0.0031(6) -0.0007(6)
C28 0.0240(7) 0.0256(8) 0.0204(7) 0.0012(6) -0.0004(6) 0.0016(6)
C29 0.0286(8) 0.0290(8) 0.0207(7) -0.0011(6) -0.0007(6) -0.0046(6)
C30 0.0322(8) 0.0246(8) 0.0227(8) -0.0034(6) 0.0050(6) -0.0015(6)
C31 0.0245(8) 0.0259(8) 0.0285(8) -0.0008(6) 0.0043(6) 0.0031(6)
C32 0.0208(7) 0.0268(8) 0.0237(7) -0.0005(6) 0.0018(6) -0.0015(6)

loop_
_atom_type_symbol
_atom_type_description
_atom_type_scat_dispersion_real
_atom_type_scat_dispersion_imag
_atom_type_scat_source
C C 0.0033 0.0016 'International Tables Vol C Tables 4.2.6.8 and 6.1.1.4'
H H 0.0000 0.0000 'International Tables Vol C Tables 4.2.6.8 and 6.1.1.4'
N N 0.0061 0.0033 'International Tables Vol C Tables 4.2.6.8 and 6.1.1.4'
As As 0.0499 2.0058 'International Tables Vol C Tables 4.2.6.8 and 6.1.1.4'

loop_
_geom_angle_atom_site_label_1
_geom_angle_atom_site_label_2
_geom_angle_atom_site_label_3
_geom_angle
_geom_angle_site_symmetry_1
C15 As C21 108.77(7) .
C15 As C27 114.14(7) .
C21 As C27 107.33(7) .
C15 As C9 107.24(7) .
C21 As C9 110.87(7) .
C27 As C9 108.52(7) .
C1 N2 C2 117.52(13) .
N3 N3 C5 114.28(16) 3_766
N1 C1 N2 174.45(17) .
N2 C2 C3 124.49(14) .
N2 C2 C7 118.25(14) .
C3 C2 C7 117.24(14) .
C4 C3 C2 122.55(14) .
C3 C4 C5 118.86(14) .
C3 C4 C8 120.42(14) .
C5 C4 C8 120.70(14) .
C6 C5 N3 124.04(14) .
C6 C5 C4 119.15(14) .
N3 C5 C4 116.81(14) .
C7 C6 C5 121.13(14) .
C6 C7 C2 120.81(14) .
C10 C9 C14 120.97(14) .
C10 C9 As 119.28(11) .
C14 C9 As 119.75(12) .
C11 C10 C9 118.82(14) .
C10 C11 C12 120.36(15) .
C13 C12 C11 120.49(15) .
C14 C13 C12 119.90(15) .
C13 C14 C9 119.44(15) .
C20 C15 C16 120.75(15) .
C20 C15 As 120.13(12) .
C16 C15 As 118.89(12) .
C17 C16 C15 119.22(16) .
C16 C17 C18 120.14(16) .
C19 C18 C17 120.66(16) .
C18 C19 C20 119.86(16) .
C15 C20 C19 119.36(16) .
C22 C21 C26 121.38(15) .
C22 C21 As 120.03(12) .
C26 C21 As 118.53(12) .
C21 C22 C23 119.16(16) .
C24 C23 C22 119.90(16) .
C23 C24 C25 120.86(16) .
C26 C25 C24 119.86(16) .
C25 C26 C21 118.84(16) .
C32 C27 C28 121.23(14) .
C32 C27 As 121.47(12) .
C28 C27 As 117.22(11) .
C29 C28 C27 119.12(15) .
C28 C29 C30 119.91(15) .
C31 C30 C29 120.56(15) .
C30 C31 C32 120.18(15) .
C27 C32 C31 119.01(15) .

loop_
_geom_bond_atom_site_label_1
_geom_bond_atom_site_label_2
_geom_bond_distance
_geom_bond_site_symmetry_2
As C15 1.9120(17) .
As C21 1.9112(16) .
As C27 1.9150(17) .
As C9 1.9143(17) .
N1 C1 1.165(2) .
N2 C1 1.311(2) .
N2 C2 1.383(2) .
N3 N3 1.272(3) 3_766
N3 C5 1.411(2) .
C2 C3 1.410(2) .
C2 C7 1.415(2) .
C3 C4 1.388(2) .
C4 C5 1.412(2) .
C4 C8 1.505(2) .
C5 C6 1.407(2) .
C6 C7 1.376(2) .
C9 C10 1.394(2) .
C9 C14 1.396(2) .
C10 C11 1.389(2) .
C11 C12 1.388(2) .
C12 C13 1.387(2) .
C13 C14 1.385(2) .
C15 C20 1.394(2) .
C15 C16 1.398(2) .
C16 C17 1.388(2) .
C17 C18 1.389(3) .
C18 C19 1.386(3) .
C19 C20 1.394(2) .
C21 C22 1.387(2) .
C21 C26 1.396(2) .
C22 C23 1.391(2) .
C23 C24 1.382(3) .
C24 C25 1.391(3) .
C25 C26 1.389(2) .
C27 C32 1.390(2) .
C27 C28 1.400(2) .
C28 C29 1.390(2) .
C29 C30 1.391(2) .
C30 C31 1.390(2) .
C31 C32 1.392(2) .

loop_
_geom_torsion_atom_site_label_1
_geom_torsion_atom_site_label_2
_geom_torsion_atom_site_label_3
_geom_torsion_atom_site_label_4
_geom_torsion
_geom_torsion_site_symmetry_1
C1 N2 C2 C3 10.0(2) .
C1 N2 C2 C7 -168.29(15) .
N2 C2 C3 C4 -173.16(15) .
C7 C2 C3 C4 5.2(2) .
C2 C3 C4 C5 -2.2(2) .
C2 C3 C4 C8 176.29(15) .
N3 N3 C5 C6 9.4(2) 3_766
N3 N3 C5 C4 -171.12(16) 3_766
C3 C4 C5 C6 -2.4(2) .
C8 C4 C5 C6 179.09(15) .
C3 C4 C5 N3 178.06(13) .
C8 C4 C5 N3 -0.4(2) .
N3 C5 C6 C7 -176.51(14) .
C4 C5 C6 C7 4.0(2) .
C5 C6 C7 C2 -1.0(2) .
N2 C2 C7 C6 174.91(14) .
C3 C2 C7 C6 -3.5(2) .
C14 C9 C10 C11 -0.9(2) .
As C9 C10 C11 178.70(11) .
C9 C10 C11 C12 1.9(2) .
C10 C11 C12 C13 -1.7(2) .
C11 C12 C13 C14 0.4(3) .
C12 C13 C14 C9 0.6(2) .
C10 C9 C14 C13 -0.3(2) .
As C9 C14 C13 -179.96(12) .
C20 C15 C16 C17 0.5(2) .
As C15 C16 C17 175.07(12) .
C15 C16 C17 C18 0.2(2) .
C16 C17 C18 C19 -0.8(3) .
C17 C18 C19 C20 0.6(3) .
C16 C15 C20 C19 -0.7(2) .
As C15 C20 C19 -175.17(12) .
C18 C19 C20 C15 0.1(2) .
C26 C21 C22 C23 -0.3(2) .
As C21 C22 C23 -177.37(13) .
C21 C22 C23 C24 0.0(3) .
C22 C23 C24 C25 0.1(3) .
C23 C24 C25 C26 0.1(3) .
C24 C25 C26 C21 -0.4(3) .
C22 C21 C26 C25 0.5(3) .
As C21 C26 C25 177.58(14) .
C32 C27 C28 C29 -0.2(2) .
As C27 C28 C29 176.67(11) .
C27 C28 C29 C30 0.8(2) .
C28 C29 C30 C31 -0.8(2) .
C29 C30 C31 C32 0.1(2) .
C28 C27 C32 C31 -0.5(2) .
As C27 C32 C31 -177.16(12) .
C30 C31 C32 C27 0.5(2) .
